data_8104163
loop_
_publ_author_name
'Koman, M.'
'Jona, E.'
'Nagy, D.'

_publ_section_title
;
 Crystal structure of tetrakis(urea)copper(II) nitrate,
 (CO(NH2)2)4Cu(NO3)2
;
_journal_name_full 'Zeitschrift fuer Kristallographie (149,1979-)'
_journal_page_first 873
_journal_page_last 874
_journal_volume 210
_journal_year 1995
_chemical_formula_sum 'C4 H16 Cu N10 O10'
_chemical_name_systematic '(Cu (O C (N H2)2)4) (N O3)2'
_space_group_IT_number 4
_symmetry_space_group_name_Hall 'P 2yb'
_symmetry_space_group_name_H-M 'P 1 21 1'
_cell_angle_alpha 90
_cell_angle_beta 106.4
_cell_angle_gamma 90
_cell_formula_units_Z 2
_cell_length_a 7
_cell_length_b 15.61
_cell_length_c 7.1
_cell_volume 744.252
_citation_journal_id_ASTM ZEKRDZ
_cod_data_source_file Koman_ZEKRDZ_1995_1825.cif
_cod_data_source_block C4H16Cu1N10O10
_cod_original_cell_volume 744.2521
_cod_original_formula_sum 'C4 H16 Cu1 N10 O10'
_cod_database_code 8104163

loop_
_symmetry_equiv_pos_as_xyz
x,y,z
-x,y+1/2,-z

loop_
_atom_site_label
_atom_site_type_symbol
_atom_site_fract_x
_atom_site_fract_y
_atom_site_fract_z
_atom_site_occupancy
_atom_site_U_iso_or_equiv
H13 H+1 -0.611 0.066 0.583 1 0.0
H3 H+1 -0.134 0.1993 0.692 1 0.0
N2 N-3 0.266 0.001 1.205 1 0.0
N1 N+5 0.283 0.2 0.948 1 0.0
O9 O-2 0.275 0.267 0.873 1 0.0
H6 H+1 0.606 -0.04 0.878 1 0.0
O6 O-2 0.455 0.173 1.037 1 0.0
H1 H+1 0.275 0.044 1.133 1 0.0
O4 O-2 0.129 0.147 0.921 1 0.0
H12 H+1 -0.282 -0.009 0.372 1 0.0
H11 H+1 -0.355 0.041 0.187 1 0.0
C3 C+4 -0.356 0.125 0.689 1 0.0
C1 C+4 0.127 -0.052 1.146 1 0.0
H16 H+1 -0.16 0.143 0.123 1 0.0
N10 N-3 -0.084 0.143 0.241 1 0.0
O8 O-2 -0.257 0.0602 0.763 1 0.0
C2 C+4 0.359 -0.092 0.838 1 0.0
H2 H+1 0.353 -0.007 1.316 1 0.0
H9 H+1 0.157 -0.173 0.797 1 0.0
N7 N-3 0.281 -0.165 0.852 1 0.0
Cu1 Cu+2 0.0009 0.01466 0.7504 1 0.0
N6 N-3 0.097 -0.113 1.282 1 0.0
N8 N-3 -0.267 0.033 0.297 1 0.0
H15 H+1 0.003 0.183 0.281 1 0.0
O1 O-2 -0.008 -0.048 0.988 1 0.0
O7 O-2 -0.449 -0.14 0.464 1 0.0
C4 C+4 -0.099 0.085 0.353 1 0.0
H10 H+1 0.345 -0.205 0.917 1 0.0
H8 H+1 0.003 -0.15 1.246 1 0.0
N3 N-3 -0.262 0.1975 0.66 1 0.0
O5 O-2 -0.152 -0.12 0.572 1 0.0
N9 N-3 -0.557 0.115 0.592 1 0.0
H14 H+1 -0.626 0.159 0.541 1 0.0
N4 N-3 0.548 -0.088 0.885 1 0.0
O10 O-2 -0.254 -0.232 0.642 1 0.0
H4 H+1 -0.331 0.2419 0.61 1 0.0
O3 O-2 0.258 -0.0282 0.743 1 0.0
O2 O-2 0.006 0.078 0.53 1 0.0
N5 N+5 -0.289 -0.159 0.561 1 0.0
H5 H+1 0.618 -0.133 0.925 1 0.0
H7 H+1 0.174 -0.113 1.4 1 0.0
